data_4085214
loop_
_publ_author_name
'Brill, Marcel'
'Rominger, Frank'
'Hofmann, Peter'

_publ_section_title
;
 1,2-Bis(di-tert-butylphosphino)imidazole (dtbpi): A Versatile
 Imidazole-Based, Rigid, Bulky Bisphosphine Ligand for Transition Metals
;
_journal_issue 2
_journal_name_full Organometallics
_journal_page_first 506
_journal_paper_doi 10.1021/om501145b
_journal_volume 34
_journal_year 2015
_chemical_formula_sum 'C21 H43 Cl N2 P2 Pd'
_chemical_formula_weight 527.36
_chemical_name_common 'Z-9 in manuscript'
_chemical_name_systematic
; 
 ? 
;
_space_group_crystal_system triclinic
_space_group_IT_number 2
_space_group_name_Hall '-P 1'
_space_group_name_H-M_alt 'P -1'
_symmetry_space_group_name_Hall '-P 1'
_symmetry_space_group_name_H-M 'P -1'
_atom_sites_solution_hydrogens geom
_audit_creation_method SHELXL-2013
_cell_angle_alpha 104.3883(10)
_cell_angle_beta 109.8574(9)
_cell_angle_gamma 110.2880(9)
_cell_formula_units_Z 4
_cell_length_a 11.7845(8)
_cell_length_b 16.1974(11)
_cell_length_c 16.3616(11)
_cell_measurement_reflns_used 9995
_cell_measurement_temperature 200(2)
_cell_measurement_theta_max 31.03
_cell_measurement_theta_min 2.46
_cell_volume 2506.5(3)
_computing_cell_refinement 'Bruker SAINT'
_computing_data_collection 'Bruker APEX2'
_computing_data_reduction 'Bruker SAINT'
_computing_molecular_graphics 'Bruker SHELXTL'
_computing_publication_material 'Bruker SHELXTL'
_computing_structure_refinement 'SHELXL-2013 (Sheldrick, 2013)'
_computing_structure_solution 'SHELXS-97 (Sheldrick 2008)'
_diffrn_ambient_temperature 200(2)
_diffrn_measured_fraction_theta_full 1.000
_diffrn_measured_fraction_theta_max 0.991
_diffrn_measurement_device_type 'Bruker APEX-II Quazar'
_diffrn_measurement_method '\f and \w scans'
_diffrn_radiation_type MoK\a
_diffrn_radiation_wavelength 0.71073
_diffrn_reflns_av_R_equivalents 0.0415
_diffrn_reflns_av_unetI/netI 0.0556
_diffrn_reflns_Laue_measured_fraction_full 1.000
_diffrn_reflns_Laue_measured_fraction_max 0.991
_diffrn_reflns_limit_h_max 16
_diffrn_reflns_limit_h_min -17
_diffrn_reflns_limit_k_max 23
_diffrn_reflns_limit_k_min -23
_diffrn_reflns_limit_l_max 24
_diffrn_reflns_limit_l_min 0
_diffrn_reflns_number 54301
_diffrn_reflns_point_group_measured_fraction_full 1.000
_diffrn_reflns_point_group_measured_fraction_max 0.991
_diffrn_reflns_theta_full 25.242
_diffrn_reflns_theta_max 31.548
_diffrn_reflns_theta_min 1.455
_diffrn_source 'ImuS microsource'
_exptl_absorpt_coefficient_mu 0.984
_exptl_absorpt_correction_T_max 0.907831
_exptl_absorpt_correction_T_min 0.827666
_exptl_absorpt_correction_type multi-scan
_exptl_absorpt_process_details
;
Sheldrick, G. M. (2008). <i>SADABS</i>. University of G\"ottingen,             Germany.
;
_exptl_crystal_colour colourless
_exptl_crystal_density_diffrn 1.398
_exptl_crystal_description polyhedron
_exptl_crystal_F_000 1104
_exptl_crystal_size_max 0.140
_exptl_crystal_size_mid 0.130
_exptl_crystal_size_min 0.120
_refine_diff_density_max 0.829
_refine_diff_density_min -0.795
_refine_diff_density_rms 0.125
_refine_ls_extinction_method none
_refine_ls_goodness_of_fit_ref 1.029
_refine_ls_hydrogen_treatment constr
_refine_ls_matrix_type full
_refine_ls_number_parameters 514
_refine_ls_number_reflns 23827
_refine_ls_number_restraints 0
_refine_ls_restrained_S_all 1.029
_refine_ls_R_factor_all 0.0684
_refine_ls_R_factor_gt 0.0441
_refine_ls_shift/su_max 0.002
_refine_ls_shift/su_mean 0.000
_refine_ls_structure_factor_coef Fsqd
_refine_ls_weighting_details 'w=1/[\s^2^(Fo^2^)+(0.0346P)^2^+4.9849P] where P=(Fo^2^+2Fc^2^)/3'
_refine_ls_weighting_scheme calc
_refine_ls_wR_factor_gt 0.0879
_refine_ls_wR_factor_ref 0.1018
_reflns_Friedel_coverage 0.000
_reflns_number_gt 17691
_reflns_number_total 23827
_reflns_threshold_expression 'I > 2\s(I)'
_cod_data_source_file om501145b_si_002.cif
_cod_data_source_block mbi41
_cod_depositor_comments 'Adding full bibliography for 4085206--4085216.cif.'
_cod_database_code 4085214
_shelx_space_group_comment
; 
The symmetry employed for this shelxl refinement is uniquely defined 
by the following loop, which should always be used as a source of 
symmetry information in preference to the above space-group names. 
They are only intended as comments. 
;
_shelx_estimated_absorpt_t_min 0.875
_shelx_estimated_absorpt_t_max 0.891
_shelxl_version_number 2013-3

loop_
_space_group_symop_operation_xyz
'x, y, z'
'-x, -y, -z'

loop_
_atom_site_label
_atom_site_type_symbol
_atom_site_fract_x
_atom_site_fract_y
_atom_site_fract_z
_atom_site_U_iso_or_equiv
_atom_site_adp_type
_atom_site_occupancy
_atom_site_site_symmetry_order
_atom_site_calc_flag
_atom_site_refinement_flags_posn
_atom_site_refinement_flags_adp
Pd1_1 Pd 0.60950(3) 0.59413(2) -0.16406(2) 0.02176(8) Uani 1 1 d . .
Cl1_1 Cl 0.57985(14) 0.47018(10) -0.29692(10) 0.0396(3) Uani 1 1 d . .
P1_1 P 0.54503(11) 0.75300(8) -0.04574(8) 0.0200(2) Uani 1 1 d . .
P2_1 P 0.68711(11) 0.72094(8) -0.21147(8) 0.0192(2) Uani 1 1 d . .
C1_1 C 0.5847(4) 0.8217(3) -0.1121(3) 0.0236(9) Uani 1 1 d . .
N2_1 N 0.6555(4) 0.8169(3) -0.1645(3) 0.0222(7) Uani 1 1 d . .
C3_1 C 0.6874(5) 0.9009(4) -0.1789(4) 0.0325(11) Uani 1 1 d . .
H3_1 H 0.7386 0.9211 -0.2107 0.039 Uiso 1 1 calc R U
C4_1 C 0.6327(6) 0.9487(4) -0.1398(4) 0.0366(12) Uani 1 1 d . .
H4_1 H 0.6376 1.0081 -0.1412 0.044 Uiso 1 1 calc R U
N5_1 N 0.5690(5) 0.9001(3) -0.0977(3) 0.0348(10) Uani 1 1 d . .
C6_1 C 0.5610(5) 0.4873(4) -0.1134(4) 0.0344(11) Uani 1 1 d . .
H6A_1 H 0.6357 0.5087 -0.0500 0.052 Uiso 1 1 calc R U
H6B_1 H 0.5483 0.4273 -0.1573 0.052 Uiso 1 1 calc R U
H6C_1 H 0.4764 0.4757 -0.1090 0.052 Uiso 1 1 calc R U
C10_1 C 0.6297(5) 0.6826(4) -0.0395(3) 0.0262(9) Uani 1 1 d . .
H10A_1 H 0.5980 0.6414 -0.0080 0.031 Uiso 1 1 calc R U
H10B_1 H 0.7286 0.7272 0.0031 0.031 Uiso 1 1 calc R U
C11_1 C 0.3558(5) 0.6775(4) -0.1076(4) 0.0291(10) Uani 1 1 d . .
C12_1 C 0.3145(6) 0.6166(6) -0.0545(6) 0.065(2) Uani 1 1 d . .
H12A_1 H 0.2151 0.5745 -0.0889 0.097 Uiso 1 1 calc R U
H12B_1 H 0.3408 0.6594 0.0102 0.097 Uiso 1 1 calc R U
H12C_1 H 0.3610 0.5768 -0.0509 0.097 Uiso 1 1 calc R U
C13_1 C 0.3132(5) 0.6110(5) -0.2087(4) 0.0534(17) Uani 1 1 d . .
H13A_1 H 0.3615 0.5724 -0.2059 0.080 Uiso 1 1 calc R U
H13B_1 H 0.3365 0.6500 -0.2434 0.080 Uiso 1 1 calc R U
H13C_1 H 0.2141 0.5678 -0.2419 0.080 Uiso 1 1 calc R U
C14_1 C 0.2806(5) 0.7374(5) -0.1152(4) 0.0442(14) Uani 1 1 d . .
H14A_1 H 0.1838 0.6950 -0.1620 0.066 Uiso 1 1 calc R U
H14B_1 H 0.3215 0.7867 -0.1358 0.066 Uiso 1 1 calc R U
H14C_1 H 0.2881 0.7689 -0.0528 0.066 Uiso 1 1 calc R U
C15_1 C 0.6166(5) 0.8449(4) 0.0787(4) 0.0305(10) Uani 1 1 d . .
C16_1 C 0.6313(8) 0.7945(5) 0.1471(4) 0.0535(17) Uani 1 1 d . .
H16A_1 H 0.6704 0.8419 0.2126 0.080 Uiso 1 1 calc R U
H16B_1 H 0.6918 0.7664 0.1433 0.080 Uiso 1 1 calc R U
H16C_1 H 0.5410 0.7431 0.1288 0.080 Uiso 1 1 calc R U
C17_1 C 0.5346(6) 0.8973(4) 0.0914(4) 0.0442(14) Uani 1 1 d . .
H17A_1 H 0.4480 0.8521 0.0851 0.066 Uiso 1 1 calc R U
H17B_1 H 0.5156 0.9224 0.0425 0.066 Uiso 1 1 calc R U
H17C_1 H 0.5873 0.9511 0.1549 0.066 Uiso 1 1 calc R U
C18_1 C 0.7621(5) 0.9204(4) 0.1061(4) 0.0455(14) Uani 1 1 d . .
H18A_1 H 0.8089 0.9638 0.1740 0.068 Uiso 1 1 calc R U
H18B_1 H 0.7558 0.9580 0.0678 0.068 Uiso 1 1 calc R U
H18C_1 H 0.8139 0.8871 0.0939 0.068 Uiso 1 1 calc R U
C21_1 C 0.6082(5) 0.6903(4) -0.3445(4) 0.0272(10) Uani 1 1 d . .
C22_1 C 0.6205(6) 0.7729(4) -0.3766(4) 0.0429(13) Uani 1 1 d . .
H22A_1 H 0.7173 0.8204 -0.3475 0.064 Uiso 1 1 calc R U
H22B_1 H 0.5709 0.8041 -0.3564 0.064 Uiso 1 1 calc R U
H22C_1 H 0.5812 0.7468 -0.4463 0.064 Uiso 1 1 calc R U
C23_1 C 0.6678(6) 0.6334(4) -0.3901(4) 0.0390(12) Uani 1 1 d . .
H23A_1 H 0.6121 0.6033 -0.4597 0.058 Uiso 1 1 calc R U
H23B_1 H 0.6674 0.5832 -0.3669 0.058 Uiso 1 1 calc R U
H23C_1 H 0.7620 0.6777 -0.3729 0.058 Uiso 1 1 calc R U
C24_1 C 0.4555(5) 0.6227(4) -0.3839(4) 0.0366(12) Uani 1 1 d . .
H24A_1 H 0.4085 0.6015 -0.4532 0.055 Uiso 1 1 calc R U
H24B_1 H 0.4160 0.6572 -0.3544 0.055 Uiso 1 1 calc R U
H24C_1 H 0.4442 0.5662 -0.3692 0.055 Uiso 1 1 calc R U
C25_1 C 0.8794(5) 0.7832(4) -0.1555(4) 0.0298(11) Uani 1 1 d . .
C26_1 C 0.9362(5) 0.8421(5) -0.0487(4) 0.0473(15) Uani 1 1 d . .
H26A_1 H 1.0365 0.8746 -0.0177 0.071 Uiso 1 1 calc R U
H26B_1 H 0.9039 0.7989 -0.0198 0.071 Uiso 1 1 calc R U
H26C_1 H 0.9046 0.8907 -0.0402 0.071 Uiso 1 1 calc R U
C27_1 C 0.9448(5) 0.8511(4) -0.1958(5) 0.0443(14) Uani 1 1 d . .
H27A_1 H 0.9273 0.9066 -0.1821 0.066 Uiso 1 1 calc R U
H27B_1 H 0.9050 0.8161 -0.2651 0.066 Uiso 1 1 calc R U
H27C_1 H 1.0438 0.8740 -0.1661 0.066 Uiso 1 1 calc R U
C28_1 C 0.9211(5) 0.7026(5) -0.1667(5) 0.0451(14) Uani 1 1 d . .
H28A_1 H 1.0211 0.7315 -0.1331 0.068 Uiso 1 1 calc R U
H28B_1 H 0.8872 0.6648 -0.2346 0.068 Uiso 1 1 calc R U
H28C_1 H 0.8815 0.6602 -0.1394 0.068 Uiso 1 1 calc R U
Pd1_2 Pd -0.11871(3) 0.12158(2) 0.66482(2) 0.02268(8) Uani 1 1 d . .
Cl1_2 Cl -0.09512(15) 0.08610(10) 0.80005(10) 0.0404(3) Uani 1 1 d . .
P1_2 P -0.05913(11) 0.24156(8) 0.53612(8) 0.0202(2) Uani 1 1 d . .
P2_2 P -0.19866(11) 0.23379(8) 0.70531(8) 0.0196(2) Uani 1 1 d . .
C1_2 C -0.1010(4) 0.3257(3) 0.5977(3) 0.0221(8) Uani 1 1 d . .
N2_2 N -0.1723(4) 0.3151(3) 0.6502(3) 0.0218(7) Uani 1 1 d . .
C3_2 C -0.2029(5) 0.3911(3) 0.6605(4) 0.0301(10) Uani 1 1 d . .
H3_2 H -0.2530 0.4046 0.6921 0.036 Uiso 1 1 calc R U
C4_2 C -0.1489(5) 0.4426(4) 0.6177(4) 0.0342(11) Uani 1 1 d . .
H4_2 H -0.1544 0.4992 0.6152 0.041 Uiso 1 1 calc R U
N5_2 N -0.0855(5) 0.4022(3) 0.5784(3) 0.0331(9) Uani 1 1 d . .
C6_2 C -0.0586(7) 0.0180(4) 0.6261(4) 0.0457(14) Uani 1 1 d . .
H6A_2 H -0.1395 -0.0434 0.5780 0.068 Uiso 1 1 calc R U
H6B_2 H -0.0114 0.0088 0.6826 0.068 Uiso 1 1 calc R U
H6C_2 H 0.0035 0.0397 0.5996 0.068 Uiso 1 1 calc R U
C10_2 C -0.1402(5) 0.1280(3) 0.5367(3) 0.0254(9) Uani 1 1 d . .
H10A_2 H -0.1062 0.0864 0.5088 0.031 Uiso 1 1 calc R U
H10B_2 H -0.2393 0.0987 0.4932 0.031 Uiso 1 1 calc R U
C11_2 C 0.1299(5) 0.2942(4) 0.5975(4) 0.0312(11) Uani 1 1 d . .
C12_2 C 0.1729(7) 0.2233(6) 0.5534(7) 0.089(3) Uani 1 1 d . .
H12A_2 H 0.2730 0.2532 0.5839 0.134 Uiso 1 1 calc R U
H12B_2 H 0.1367 0.2068 0.4848 0.134 Uiso 1 1 calc R U
H12C_2 H 0.1364 0.1644 0.5634 0.134 Uiso 1 1 calc R U
C13_2 C 0.1743(6) 0.3150(6) 0.7029(5) 0.066(2) Uani 1 1 d . .
H13A_2 H 0.2739 0.3419 0.7375 0.098 Uiso 1 1 calc R U
H13B_2 H 0.1298 0.2548 0.7087 0.098 Uiso 1 1 calc R U
H13C_2 H 0.1476 0.3617 0.7300 0.098 Uiso 1 1 calc R U
C14_2 C 0.2013(6) 0.3900(4) 0.5923(4) 0.0451(14) Uani 1 1 d . .
H14A_2 H 0.1593 0.4305 0.6067 0.068 Uiso 1 1 calc R U
H14B_2 H 0.1919 0.3774 0.5280 0.068 Uiso 1 1 calc R U
H14C_2 H 0.2986 0.4234 0.6390 0.068 Uiso 1 1 calc R U
C15_2 C -0.1359(5) 0.2260(4) 0.4082(4) 0.0303(11) Uani 1 1 d . .
C16_2 C -0.0631(6) 0.3127(5) 0.3903(4) 0.0502(16) Uani 1 1 d . .
H16A_2 H 0.0271 0.3200 0.3996 0.075 Uiso 1 1 calc R U
H16B_2 H -0.0519 0.3714 0.4351 0.075 Uiso 1 1 calc R U
H16C_2 H -0.1178 0.3022 0.3247 0.075 Uiso 1 1 calc R U
C17_2 C -0.1394(8) 0.1363(5) 0.3452(4) 0.0531(17) Uani 1 1 d . .
H17A_2 H -0.1782 0.1280 0.2786 0.080 Uiso 1 1 calc R U
H17B_2 H -0.1961 0.0790 0.3503 0.080 Uiso 1 1 calc R U
H17C_2 H -0.0461 0.1448 0.3666 0.080 Uiso 1 1 calc R U
C18_2 C -0.2849(5) 0.2056(5) 0.3784(4) 0.0404(13) Uani 1 1 d . .
H18A_2 H -0.3338 0.1855 0.3093 0.061 Uiso 1 1 calc R U
H18B_2 H -0.2859 0.2644 0.4120 0.061 Uiso 1 1 calc R U
H18C_2 H -0.3300 0.1539 0.3951 0.061 Uiso 1 1 calc R U
C21_2 C -0.1139(5) 0.3186(4) 0.8362(3) 0.0333(12) Uani 1 1 d . .
C22_2 C -0.1281(7) 0.4112(4) 0.8610(4) 0.0492(15) Uani 1 1 d . .
H22A_2 H -0.2246 0.3948 0.8274 0.074 Uiso 1 1 calc R U
H22B_2 H -0.0745 0.4557 0.8412 0.074 Uiso 1 1 calc R U
H22C_2 H -0.0940 0.4423 0.9300 0.074 Uiso 1 1 calc R U
C23_2 C 0.0387(6) 0.3473(4) 0.8742(4) 0.0455(14) Uani 1 1 d . .
H23A_2 H 0.0877 0.3874 0.9431 0.068 Uiso 1 1 calc R U
H23B_2 H 0.0763 0.3838 0.8419 0.068 Uiso 1 1 calc R U
H23C_2 H 0.0496 0.2888 0.8620 0.068 Uiso 1 1 calc R U
C24_2 C -0.1703(6) 0.2619(5) 0.8886(4) 0.0430(13) Uani 1 1 d . .
H24A_2 H -0.1700 0.1997 0.8699 0.064 Uiso 1 1 calc R U
H24B_2 H -0.2642 0.2507 0.8716 0.064 Uiso 1 1 calc R U
H24C_2 H -0.1126 0.2994 0.9578 0.064 Uiso 1 1 calc R U
C25_2 C -0.3904(5) 0.1714(4) 0.6545(4) 0.0249(10) Uani 1 1 d . .
C26_2 C -0.4562(5) 0.2306(4) 0.6874(4) 0.0410(13) Uani 1 1 d . .
H26A_2 H -0.4360 0.2855 0.6697 0.061 Uiso 1 1 calc R U
H26B_2 H -0.4190 0.2545 0.7569 0.061 Uiso 1 1 calc R U
H26C_2 H -0.5556 0.1895 0.6567 0.061 Uiso 1 1 calc R U
C27_2 C -0.4300(5) 0.0823(4) 0.6775(4) 0.0337(11) Uani 1 1 d . .
H27A_2 H -0.5298 0.0424 0.6435 0.051 Uiso 1 1 calc R U
H27B_2 H -0.3977 0.1034 0.7465 0.051 Uiso 1 1 calc R U
H27C_2 H -0.3876 0.0444 0.6573 0.051 Uiso 1 1 calc R U
C28_2 C -0.4497(5) 0.1349(4) 0.5459(4) 0.0344(11) Uani 1 1 d . .
H28A_2 H -0.5498 0.0984 0.5159 0.052 Uiso 1 1 calc R U
H28B_2 H -0.4139 0.0929 0.5232 0.052 Uiso 1 1 calc R U
H28C_2 H -0.4235 0.1902 0.5291 0.052 Uiso 1 1 calc R U

loop_
_atom_site_aniso_label
_atom_site_aniso_U_11
_atom_site_aniso_U_22
_atom_site_aniso_U_33
_atom_site_aniso_U_23
_atom_site_aniso_U_13
_atom_site_aniso_U_12
Pd1_1 0.02279(15) 0.02052(17) 0.03045(18) 0.01336(14) 0.01513(13) 0.01438(13)
Cl1_1 0.0468(7) 0.0293(6) 0.0488(8) 0.0103(6) 0.0253(6) 0.0255(6)
P1_1 0.0214(5) 0.0216(5) 0.0244(5) 0.0117(4) 0.0153(4) 0.0119(4)
P2_1 0.0193(5) 0.0212(5) 0.0238(5) 0.0111(4) 0.0139(4) 0.0117(4)
C1_1 0.027(2) 0.022(2) 0.035(2) 0.0165(19) 0.0217(19) 0.0157(18)
N2_1 0.0241(17) 0.0201(18) 0.033(2) 0.0139(16) 0.0197(16) 0.0124(15)
C3_1 0.040(3) 0.024(2) 0.050(3) 0.024(2) 0.032(2) 0.016(2)
C4_1 0.054(3) 0.027(3) 0.053(3) 0.026(2) 0.037(3) 0.025(2)
N5_1 0.049(3) 0.033(2) 0.052(3) 0.027(2) 0.037(2) 0.030(2)
C6_1 0.044(3) 0.029(3) 0.047(3) 0.027(2) 0.026(2) 0.021(2)
C10_1 0.033(2) 0.032(3) 0.027(2) 0.017(2) 0.0169(19) 0.021(2)
C11_1 0.0189(19) 0.034(3) 0.036(3) 0.016(2) 0.0156(19) 0.0104(19)
C12_1 0.038(3) 0.074(5) 0.086(5) 0.057(4) 0.031(4) 0.012(3)
C13_1 0.024(2) 0.054(4) 0.049(4) -0.006(3) 0.009(2) 0.012(3)
C14_1 0.030(3) 0.057(4) 0.050(3) 0.018(3) 0.019(2) 0.028(3)
C15_1 0.031(2) 0.033(3) 0.027(2) 0.008(2) 0.016(2) 0.014(2)
C16_1 0.081(5) 0.060(4) 0.030(3) 0.021(3) 0.031(3) 0.037(4)
C17_1 0.045(3) 0.041(3) 0.045(3) 0.004(3) 0.027(3) 0.022(3)
C18_1 0.032(3) 0.041(3) 0.042(3) 0.000(3) 0.014(2) 0.009(2)
C21_1 0.029(2) 0.033(3) 0.025(2) 0.013(2) 0.0147(19) 0.016(2)
C22_1 0.053(3) 0.052(4) 0.038(3) 0.031(3) 0.025(3) 0.027(3)
C23_1 0.043(3) 0.050(3) 0.029(3) 0.013(2) 0.023(2) 0.022(3)
C24_1 0.028(2) 0.048(3) 0.032(3) 0.017(2) 0.012(2) 0.018(2)
C25_1 0.021(2) 0.034(3) 0.033(3) 0.011(2) 0.0158(19) 0.011(2)
C26_1 0.027(2) 0.061(4) 0.032(3) 0.006(3) 0.010(2) 0.011(3)
C27_1 0.029(3) 0.045(3) 0.057(4) 0.021(3) 0.027(3) 0.008(2)
C28_1 0.027(2) 0.058(4) 0.059(4) 0.024(3) 0.022(2) 0.027(3)
Pd1_2 0.02736(16) 0.01880(17) 0.02618(17) 0.01190(14) 0.01391(14) 0.01219(13)
Cl1_2 0.0528(8) 0.0430(8) 0.0419(7) 0.0313(6) 0.0269(6) 0.0254(6)
P1_2 0.0208(5) 0.0197(5) 0.0224(5) 0.0087(4) 0.0121(4) 0.0100(4)
P2_2 0.0214(5) 0.0170(5) 0.0195(5) 0.0066(4) 0.0106(4) 0.0079(4)
C1_2 0.025(2) 0.019(2) 0.025(2) 0.0103(17) 0.0146(17) 0.0111(17)
N2_2 0.0240(17) 0.0182(17) 0.0271(18) 0.0092(15) 0.0150(15) 0.0111(14)
C3_2 0.033(2) 0.024(2) 0.042(3) 0.012(2) 0.022(2) 0.018(2)
C4_2 0.042(3) 0.025(2) 0.051(3) 0.022(2) 0.028(2) 0.021(2)
N5_2 0.046(2) 0.028(2) 0.047(3) 0.023(2) 0.032(2) 0.0233(19)
C6_2 0.080(4) 0.036(3) 0.050(3) 0.026(3) 0.040(3) 0.043(3)
C10_2 0.032(2) 0.016(2) 0.025(2) 0.0060(17) 0.0145(18) 0.0090(17)
C11_2 0.021(2) 0.028(3) 0.040(3) 0.009(2) 0.013(2) 0.0113(19)
C12_2 0.032(3) 0.054(5) 0.140(8) -0.003(5) 0.023(4) 0.026(3)
C13_2 0.023(3) 0.088(6) 0.053(4) 0.041(4) 0.001(3) 0.002(3)
C14_2 0.030(3) 0.042(3) 0.049(3) 0.014(3) 0.020(2) 0.005(2)
C15_2 0.033(2) 0.040(3) 0.026(2) 0.019(2) 0.017(2) 0.018(2)
C16_2 0.051(3) 0.065(4) 0.044(3) 0.039(3) 0.026(3) 0.023(3)
C17_2 0.081(5) 0.062(4) 0.029(3) 0.015(3) 0.033(3) 0.042(4)
C18_2 0.033(3) 0.060(4) 0.032(3) 0.024(3) 0.013(2) 0.023(3)
C21_2 0.035(3) 0.032(3) 0.020(2) 0.001(2) 0.0092(19) 0.012(2)
C22_2 0.061(4) 0.032(3) 0.033(3) -0.003(2) 0.016(3) 0.017(3)
C23_2 0.036(3) 0.042(3) 0.030(3) 0.001(2) 0.005(2) 0.010(2)
C24_2 0.053(3) 0.055(4) 0.027(3) 0.018(3) 0.024(2) 0.026(3)
C25_2 0.0204(19) 0.023(2) 0.030(2) 0.0098(19) 0.0134(18) 0.0088(17)
C26_2 0.034(3) 0.037(3) 0.057(4) 0.015(3) 0.028(3) 0.019(2)
C27_2 0.033(2) 0.027(3) 0.038(3) 0.014(2) 0.020(2) 0.009(2)
C28_2 0.026(2) 0.036(3) 0.031(3) 0.013(2) 0.0087(19) 0.010(2)

loop_
_atom_type_symbol
_atom_type_description
_atom_type_scat_dispersion_real
_atom_type_scat_dispersion_imag
_atom_type_scat_source
C C 0.0033 0.0016 'International Tables Vol C Tables 4.2.6.8 and 6.1.1.4'
H H 0.0000 0.0000 'International Tables Vol C Tables 4.2.6.8 and 6.1.1.4'
N N 0.0061 0.0033 'International Tables Vol C Tables 4.2.6.8 and 6.1.1.4'
P P 0.1023 0.0942 'International Tables Vol C Tables 4.2.6.8 and 6.1.1.4'
Cl Cl 0.1484 0.1585 'International Tables Vol C Tables 4.2.6.8 and 6.1.1.4'
Pd Pd -0.9988 1.0072 'International Tables Vol C Tables 4.2.6.8 and 6.1.1.4'

loop_
_geom_angle_atom_site_label_1
_geom_angle_atom_site_label_2
_geom_angle_atom_site_label_3
_geom_angle
C10_1 Pd1_1 C6_1 84.5(2)
C10_1 Pd1_1 P2_1 94.42(13)
C6_1 Pd1_1 P2_1 174.46(15)
C10_1 Pd1_1 Cl1_1 169.68(13)
C6_1 Pd1_1 Cl1_1 85.18(16)
P2_1 Pd1_1 Cl1_1 95.73(5)
C10_1 P1_1 C1_1 110.4(2)
C10_1 P1_1 C11_1 112.1(2)
C1_1 P1_1 C11_1 106.7(2)
C10_1 P1_1 C15_1 107.8(2)
C1_1 P1_1 C15_1 105.5(2)
C11_1 P1_1 C15_1 114.2(2)
N2_1 P2_1 C25_1 101.9(2)
N2_1 P2_1 C21_1 103.0(2)
C25_1 P2_1 C21_1 110.7(2)
N2_1 P2_1 Pd1_1 112.31(12)
C25_1 P2_1 Pd1_1 110.17(18)
C21_1 P2_1 Pd1_1 117.50(17)
N5_1 C1_1 N2_1 111.5(4)
N5_1 C1_1 P1_1 117.8(3)
N2_1 C1_1 P1_1 129.4(3)
C3_1 N2_1 C1_1 104.6(4)
C3_1 N2_1 P2_1 126.8(3)
C1_1 N2_1 P2_1 128.4(3)
C4_1 C3_1 N2_1 107.5(4)
C4_1 C3_1 H3_1 126.2
N2_1 C3_1 H3_1 126.2
C3_1 C4_1 N5_1 110.7(4)
C3_1 C4_1 H4_1 124.7
N5_1 C4_1 H4_1 124.7
C1_1 N5_1 C4_1 105.6(4)
Pd1_1 C6_1 H6A_1 109.5
Pd1_1 C6_1 H6B_1 109.5
H6A_1 C6_1 H6B_1 109.5
Pd1_1 C6_1 H6C_1 109.5
H6A_1 C6_1 H6C_1 109.5
H6B_1 C6_1 H6C_1 109.5
P1_1 C10_1 Pd1_1 118.9(2)
P1_1 C10_1 H10A_1 107.6
Pd1_1 C10_1 H10A_1 107.6
P1_1 C10_1 H10B_1 107.6
Pd1_1 C10_1 H10B_1 107.6
H10A_1 C10_1 H10B_1 107.0
C14_1 C11_1 C13_1 107.8(5)
C14_1 C11_1 C12_1 109.3(5)
C13_1 C11_1 C12_1 109.6(6)
C14_1 C11_1 P1_1 112.8(4)
C13_1 C11_1 P1_1 107.8(3)
C12_1 C11_1 P1_1 109.5(4)
C11_1 C12_1 H12A_1 109.5
C11_1 C12_1 H12B_1 109.5
H12A_1 C12_1 H12B_1 109.5
C11_1 C12_1 H12C_1 109.5
H12A_1 C12_1 H12C_1 109.5
H12B_1 C12_1 H12C_1 109.5
C11_1 C13_1 H13A_1 109.5
C11_1 C13_1 H13B_1 109.5
H13A_1 C13_1 H13B_1 109.5
C11_1 C13_1 H13C_1 109.5
H13A_1 C13_1 H13C_1 109.5
H13B_1 C13_1 H13C_1 109.5
C11_1 C14_1 H14A_1 109.5
C11_1 C14_1 H14B_1 109.5
H14A_1 C14_1 H14B_1 109.5
C11_1 C14_1 H14C_1 109.5
H14A_1 C14_1 H14C_1 109.5
H14B_1 C14_1 H14C_1 109.5
C17_1 C15_1 C16_1 109.7(5)
C17_1 C15_1 C18_1 108.7(5)
C16_1 C15_1 C18_1 107.5(5)
C17_1 C15_1 P1_1 115.4(4)
C16_1 C15_1 P1_1 108.5(4)
C18_1 C15_1 P1_1 106.8(3)
C15_1 C16_1 H16A_1 109.5
C15_1 C16_1 H16B_1 109.5
H16A_1 C16_1 H16B_1 109.5
C15_1 C16_1 H16C_1 109.5
H16A_1 C16_1 H16C_1 109.5
H16B_1 C16_1 H16C_1 109.5
C15_1 C17_1 H17A_1 109.5
C15_1 C17_1 H17B_1 109.5
H17A_1 C17_1 H17B_1 109.5
C15_1 C17_1 H17C_1 109.5
H17A_1 C17_1 H17C_1 109.5
H17B_1 C17_1 H17C_1 109.5
C15_1 C18_1 H18A_1 109.5
C15_1 C18_1 H18B_1 109.5
H18A_1 C18_1 H18B_1 109.5
C15_1 C18_1 H18C_1 109.5
H18A_1 C18_1 H18C_1 109.5
H18B_1 C18_1 H18C_1 109.5
C24_1 C21_1 C22_1 107.7(4)
C24_1 C21_1 C23_1 108.2(4)
C22_1 C21_1 C23_1 107.9(4)
C24_1 C21_1 P2_1 105.0(3)
C22_1 C21_1 P2_1 118.7(4)
C23_1 C21_1 P2_1 108.9(4)
C21_1 C22_1 H22A_1 109.5
C21_1 C22_1 H22B_1 109.5
H22A_1 C22_1 H22B_1 109.5
C21_1 C22_1 H22C_1 109.5
H22A_1 C22_1 H22C_1 109.5
H22B_1 C22_1 H22C_1 109.5
C21_1 C23_1 H23A_1 109.5
C21_1 C23_1 H23B_1 109.5
H23A_1 C23_1 H23B_1 109.5
C21_1 C23_1 H23C_1 109.5
H23A_1 C23_1 H23C_1 109.5
H23B_1 C23_1 H23C_1 109.5
C21_1 C24_1 H24A_1 109.5
C21_1 C24_1 H24B_1 109.5
H24A_1 C24_1 H24B_1 109.5
C21_1 C24_1 H24C_1 109.5
H24A_1 C24_1 H24C_1 109.5
H24B_1 C24_1 H24C_1 109.5
C26_1 C25_1 C27_1 108.0(5)
C26_1 C25_1 C28_1 108.2(5)
C27_1 C25_1 C28_1 109.3(4)
C26_1 C25_1 P2_1 108.0(3)
C27_1 C25_1 P2_1 116.7(4)
C28_1 C25_1 P2_1 106.3(4)
C25_1 C26_1 H26A_1 109.5
C25_1 C26_1 H26B_1 109.5
H26A_1 C26_1 H26B_1 109.5
C25_1 C26_1 H26C_1 109.5
H26A_1 C26_1 H26C_1 109.5
H26B_1 C26_1 H26C_1 109.5
C25_1 C27_1 H27A_1 109.5
C25_1 C27_1 H27B_1 109.5
H27A_1 C27_1 H27B_1 109.5
C25_1 C27_1 H27C_1 109.5
H27A_1 C27_1 H27C_1 109.5
H27B_1 C27_1 H27C_1 109.5
C25_1 C28_1 H28A_1 109.5
C25_1 C28_1 H28B_1 109.5
H28A_1 C28_1 H28B_1 109.5
C25_1 C28_1 H28C_1 109.5
H28A_1 C28_1 H28C_1 109.5
H28B_1 C28_1 H28C_1 109.5
C10_2 Pd1_2 C6_2 84.7(2)
C10_2 Pd1_2 Cl1_2 169.28(13)
C6_2 Pd1_2 Cl1_2 85.07(16)
C10_2 Pd1_2 P2_2 95.31(13)
C6_2 Pd1_2 P2_2 177.19(19)
Cl1_2 Pd1_2 P2_2 94.71(5)
C10_2 P1_2 C1_2 110.4(2)
C10_2 P1_2 C11_2 111.8(2)
C1_2 P1_2 C11_2 107.1(2)
C10_2 P1_2 C15_2 107.3(2)
C1_2 P1_2 C15_2 105.2(2)
C11_2 P1_2 C15_2 114.9(2)
N2_2 P2_2 C25_2 102.1(2)
N2_2 P2_2 C21_2 102.5(2)
C25_2 P2_2 C21_2 110.5(2)
N2_2 P2_2 Pd1_2 111.90(12)
C25_2 P2_2 Pd1_2 111.26(16)
C21_2 P2_2 Pd1_2 117.19(18)
N5_2 C1_2 N2_2 111.9(4)
N5_2 C1_2 P1_2 117.2(3)
N2_2 C1_2 P1_2 129.6(3)
C3_2 N2_2 C1_2 104.1(4)
C3_2 N2_2 P2_2 127.1(3)
C1_2 N2_2 P2_2 128.3(3)
C4_2 C3_2 N2_2 107.7(4)
C4_2 C3_2 H3_2 126.1
N2_2 C3_2 H3_2 126.1
C3_2 C4_2 N5_2 110.6(4)
C3_2 C4_2 H4_2 124.7
N5_2 C4_2 H4_2 124.7
C1_2 N5_2 C4_2 105.6(4)
Pd1_2 C6_2 H6A_2 109.5
Pd1_2 C6_2 H6B_2 109.5
H6A_2 C6_2 H6B_2 109.5
Pd1_2 C6_2 H6C_2 109.5
H6A_2 C6_2 H6C_2 109.5
H6B_2 C6_2 H6C_2 109.5
P1_2 C10_2 Pd1_2 118.6(2)
P1_2 C10_2 H10A_2 107.7
Pd1_2 C10_2 H10A_2 107.7
P1_2 C10_2 H10B_2 107.7
Pd1_2 C10_2 H10B_2 107.7
H10A_2 C10_2 H10B_2 107.1
C14_2 C11_2 C13_2 107.4(5)
C14_2 C11_2 C12_2 108.9(5)
C13_2 C11_2 C12_2 110.8(6)
C14_2 C11_2 P1_2 112.3(4)
C13_2 C11_2 P1_2 107.2(4)
C12_2 C11_2 P1_2 110.1(4)
C11_2 C12_2 H12A_2 109.5
C11_2 C12_2 H12B_2 109.5
H12A_2 C12_2 H12B_2 109.5
C11_2 C12_2 H12C_2 109.5
H12A_2 C12_2 H12C_2 109.5
H12B_2 C12_2 H12C_2 109.5
C11_2 C13_2 H13A_2 109.5
C11_2 C13_2 H13B_2 109.5
H13A_2 C13_2 H13B_2 109.5
C11_2 C13_2 H13C_2 109.5
H13A_2 C13_2 H13C_2 109.5
H13B_2 C13_2 H13C_2 109.5
C11_2 C14_2 H14A_2 109.5
C11_2 C14_2 H14B_2 109.5
H14A_2 C14_2 H14B_2 109.5
C11_2 C14_2 H14C_2 109.5
H14A_2 C14_2 H14C_2 109.5
H14B_2 C14_2 H14C_2 109.5
C16_2 C15_2 C17_2 109.2(5)
C16_2 C15_2 C18_2 108.9(5)
C17_2 C15_2 C18_2 107.7(5)
C16_2 C15_2 P1_2 115.3(4)
C17_2 C15_2 P1_2 108.8(4)
C18_2 C15_2 P1_2 106.7(3)
C15_2 C16_2 H16A_2 109.5
C15_2 C16_2 H16B_2 109.5
H16A_2 C16_2 H16B_2 109.5
C15_2 C16_2 H16C_2 109.5
H16A_2 C16_2 H16C_2 109.5
H16B_2 C16_2 H16C_2 109.5
C15_2 C17_2 H17A_2 109.5
C15_2 C17_2 H17B_2 109.5
H17A_2 C17_2 H17B_2 109.5
C15_2 C17_2 H17C_2 109.5
H17A_2 C17_2 H17C_2 109.5
H17B_2 C17_2 H17C_2 109.5
C15_2 C18_2 H18A_2 109.5
C15_2 C18_2 H18B_2 109.5
H18A_2 C18_2 H18B_2 109.5
C15_2 C18_2 H18C_2 109.5
H18A_2 C18_2 H18C_2 109.5
H18B_2 C18_2 H18C_2 109.5
C23_2 C21_2 C22_2 108.6(5)
C23_2 C21_2 C24_2 108.5(5)
C22_2 C21_2 C24_2 107.5(5)
C23_2 C21_2 P2_2 105.3(4)
C22_2 C21_2 P2_2 118.0(4)
C24_2 C21_2 P2_2 108.6(4)
C21_2 C22_2 H22A_2 109.5
C21_2 C22_2 H22B_2 109.5
H22A_2 C22_2 H22B_2 109.5
C21_2 C22_2 H22C_2 109.5
H22A_2 C22_2 H22C_2 109.5
H22B_2 C22_2 H22C_2 109.5
C21_2 C23_2 H23A_2 109.5
C21_2 C23_2 H23B_2 109.5
H23A_2 C23_2 H23B_2 109.5
C21_2 C23_2 H23C_2 109.5
H23A_2 C23_2 H23C_2 109.5
H23B_2 C23_2 H23C_2 109.5
C21_2 C24_2 H24A_2 109.5
C21_2 C24_2 H24B_2 109.5
H24A_2 C24_2 H24B_2 109.5
C21_2 C24_2 H24C_2 109.5
H24A_2 C24_2 H24C_2 109.5
H24B_2 C24_2 H24C_2 109.5
C28_2 C25_2 C26_2 108.6(4)
C28_2 C25_2 C27_2 107.5(4)
C26_2 C25_2 C27_2 108.9(4)
C28_2 C25_2 P2_2 106.5(3)
C26_2 C25_2 P2_2 117.7(4)
C27_2 C25_2 P2_2 107.2(3)
C25_2 C26_2 H26A_2 109.5
C25_2 C26_2 H26B_2 109.5
H26A_2 C26_2 H26B_2 109.5
C25_2 C26_2 H26C_2 109.5
H26A_2 C26_2 H26C_2 109.5
H26B_2 C26_2 H26C_2 109.5
C25_2 C27_2 H27A_2 109.5
C25_2 C27_2 H27B_2 109.5
H27A_2 C27_2 H27B_2 109.5
C25_2 C27_2 H27C_2 109.5
H27A_2 C27_2 H27C_2 109.5
H27B_2 C27_2 H27C_2 109.5
C25_2 C28_2 H28A_2 109.5
C25_2 C28_2 H28B_2 109.5
H28A_2 C28_2 H28B_2 109.5
C25_2 C28_2 H28C_2 109.5
H28A_2 C28_2 H28C_2 109.5
H28B_2 C28_2 H28C_2 109.5

loop_
_geom_bond_atom_site_label_1
_geom_bond_atom_site_label_2
_geom_bond_distance
Pd1_1 C10_1 2.061(5)
Pd1_1 C6_1 2.088(5)
Pd1_1 P2_1 2.3724(11)
Pd1_1 Cl1_1 2.3889(13)
P1_1 C10_1 1.756(5)
P1_1 C1_1 1.795(4)
P1_1 C11_1 1.859(5)
P1_1 C15_1 1.878(5)
P2_1 N2_1 1.774(4)
P2_1 C25_1 1.881(5)
P2_1 C21_1 1.901(5)
C1_1 N5_1 1.322(6)
C1_1 N2_1 1.390(5)
N2_1 C3_1 1.383(6)
C3_1 C4_1 1.343(7)
C3_1 H3_1 0.9500
C4_1 N5_1 1.366(6)
C4_1 H4_1 0.9500
C6_1 H6A_1 0.9800
C6_1 H6B_1 0.9800
C6_1 H6C_1 0.9800
C10_1 H10A_1 0.9900
C10_1 H10B_1 0.9900
C11_1 C14_1 1.524(7)
C11_1 C13_1 1.525(8)
C11_1 C12_1 1.531(8)
C12_1 H12A_1 0.9800
C12_1 H12B_1 0.9800
C12_1 H12C_1 0.9800
C13_1 H13A_1 0.9800
C13_1 H13B_1 0.9800
C13_1 H13C_1 0.9800
C14_1 H14A_1 0.9800
C14_1 H14B_1 0.9800
C14_1 H14C_1 0.9800
C15_1 C17_1 1.522(7)
C15_1 C16_1 1.540(8)
C15_1 C18_1 1.545(7)
C16_1 H16A_1 0.9800
C16_1 H16B_1 0.9800
C16_1 H16C_1 0.9800
C17_1 H17A_1 0.9800
C17_1 H17B_1 0.9800
C17_1 H17C_1 0.9800
C18_1 H18A_1 0.9800
C18_1 H18B_1 0.9800
C18_1 H18C_1 0.9800
C21_1 C24_1 1.532(7)
C21_1 C22_1 1.534(8)
C21_1 C23_1 1.537(7)
C22_1 H22A_1 0.9800
C22_1 H22B_1 0.9800
C22_1 H22C_1 0.9800
C23_1 H23A_1 0.9800
C23_1 H23B_1 0.9800
C23_1 H23C_1 0.9800
C24_1 H24A_1 0.9800
C24_1 H24B_1 0.9800
C24_1 H24C_1 0.9800
C25_1 C26_1 1.532(7)
C25_1 C27_1 1.536(7)
C25_1 C28_1 1.538(8)
C26_1 H26A_1 0.9800
C26_1 H26B_1 0.9800
C26_1 H26C_1 0.9800
C27_1 H27A_1 0.9800
C27_1 H27B_1 0.9800
C27_1 H27C_1 0.9800
C28_1 H28A_1 0.9800
C28_1 H28B_1 0.9800
C28_1 H28C_1 0.9800
Pd1_2 C10_2 2.058(4)
Pd1_2 C6_2 2.078(5)
Pd1_2 Cl1_2 2.3723(13)
Pd1_2 P2_2 2.3756(12)
P1_2 C10_2 1.758(5)
P1_2 C1_2 1.799(4)
P1_2 C11_2 1.853(5)
P1_2 C15_2 1.887(5)
P2_2 N2_2 1.772(4)
P2_2 C25_2 1.882(5)
P2_2 C21_2 1.898(5)
C1_2 N5_2 1.320(6)
C1_2 N2_2 1.392(5)
N2_2 C3_2 1.387(6)
C3_2 C4_2 1.347(7)
C3_2 H3_2 0.9500
C4_2 N5_2 1.363(6)
C4_2 H4_2 0.9500
C6_2 H6A_2 0.9800
C6_2 H6B_2 0.9800
C6_2 H6C_2 0.9800
C10_2 H10A_2 0.9900
C10_2 H10B_2 0.9900
C11_2 C14_2 1.526(8)
C11_2 C13_2 1.528(8)
C11_2 C12_2 1.529(8)
C12_2 H12A_2 0.9800
C12_2 H12B_2 0.9800
C12_2 H12C_2 0.9800
C13_2 H13A_2 0.9800
C13_2 H13B_2 0.9800
C13_2 H13C_2 0.9800
C14_2 H14A_2 0.9800
C14_2 H14B_2 0.9800
C14_2 H14C_2 0.9800
C15_2 C16_2 1.526(8)
C15_2 C17_2 1.536(8)
C15_2 C18_2 1.539(7)
C16_2 H16A_2 0.9800
C16_2 H16B_2 0.9800
C16_2 H16C_2 0.9800
C17_2 H17A_2 0.9800
C17_2 H17B_2 0.9800
C17_2 H17C_2 0.9800
C18_2 H18A_2 0.9800
C18_2 H18B_2 0.9800
C18_2 H18C_2 0.9800
C21_2 C23_2 1.535(8)
C21_2 C22_2 1.537(8)
C21_2 C24_2 1.541(8)
C22_2 H22A_2 0.9800
C22_2 H22B_2 0.9800
C22_2 H22C_2 0.9800
C23_2 H23A_2 0.9800
C23_2 H23B_2 0.9800
C23_2 H23C_2 0.9800
C24_2 H24A_2 0.9800
C24_2 H24B_2 0.9800
C24_2 H24C_2 0.9800
C25_2 C28_2 1.530(7)
C25_2 C26_2 1.533(7)
C25_2 C27_2 1.538(7)
C26_2 H26A_2 0.9800
C26_2 H26B_2 0.9800
C26_2 H26C_2 0.9800
C27_2 H27A_2 0.9800
C27_2 H27B_2 0.9800
C27_2 H27C_2 0.9800
C28_2 H28A_2 0.9800
C28_2 H28B_2 0.9800
C28_2 H28C_2 0.9800

loop_
_geom_torsion_atom_site_label_1
_geom_torsion_atom_site_label_2
_geom_torsion_atom_site_label_3
_geom_torsion_atom_site_label_4
_geom_torsion
C10_1 P1_1 C1_1 N5_1 -157.9(4)
C11_1 P1_1 C1_1 N5_1 80.0(4)
C15_1 P1_1 C1_1 N5_1 -41.7(5)
C10_1 P1_1 C1_1 N2_1 8.1(5)
C11_1 P1_1 C1_1 N2_1 -113.9(4)
C15_1 P1_1 C1_1 N2_1 124.3(4)
N5_1 C1_1 N2_1 C3_1 2.1(6)
P1_1 C1_1 N2_1 C3_1 -164.7(4)
N5_1 C1_1 N2_1 P2_1 -173.3(4)
P1_1 C1_1 N2_1 P2_1 19.9(7)
C25_1 P2_1 N2_1 C3_1 62.5(4)
C21_1 P2_1 N2_1 C3_1 -52.3(4)
Pd1_1 P2_1 N2_1 C3_1 -179.7(4)
C25_1 P2_1 N2_1 C1_1 -123.0(4)
C21_1 P2_1 N2_1 C1_1 122.2(4)
Pd1_1 P2_1 N2_1 C1_1 -5.2(4)
C1_1 N2_1 C3_1 C4_1 -2.2(6)
P2_1 N2_1 C3_1 C4_1 173.3(4)
N2_1 C3_1 C4_1 N5_1 1.7(7)
N2_1 C1_1 N5_1 C4_1 -1.1(6)
P1_1 C1_1 N5_1 C4_1 167.4(4)
C3_1 C4_1 N5_1 C1_1 -0.4(7)
C1_1 P1_1 C10_1 Pd1_1 -52.1(3)
C11_1 P1_1 C10_1 Pd1_1 66.7(3)
C15_1 P1_1 C10_1 Pd1_1 -166.8(3)
C10_1 P1_1 C11_1 C14_1 -179.0(4)
C1_1 P1_1 C11_1 C14_1 -58.0(4)
C15_1 P1_1 C11_1 C14_1 58.1(5)
C10_1 P1_1 C11_1 C13_1 -60.1(5)
C1_1 P1_1 C11_1 C13_1 60.8(5)
C15_1 P1_1 C11_1 C13_1 176.9(4)
C10_1 P1_1 C11_1 C12_1 59.1(5)
C1_1 P1_1 C11_1 C12_1 180.0(4)
C15_1 P1_1 C11_1 C12_1 -63.9(5)
C10_1 P1_1 C15_1 C17_1 -166.5(4)
C1_1 P1_1 C15_1 C17_1 75.5(4)
C11_1 P1_1 C15_1 C17_1 -41.3(5)
C10_1 P1_1 C15_1 C16_1 -43.1(4)
C1_1 P1_1 C15_1 C16_1 -161.0(4)
C11_1 P1_1 C15_1 C16_1 82.2(5)
C10_1 P1_1 C15_1 C18_1 72.5(4)
C1_1 P1_1 C15_1 C18_1 -45.4(4)
C11_1 P1_1 C15_1 C18_1 -162.2(4)
N2_1 P2_1 C25_1 C26_1 47.7(4)
C21_1 P2_1 C25_1 C26_1 156.7(4)
Pd1_1 P2_1 C25_1 C26_1 -71.6(4)
N2_1 P2_1 C25_1 C27_1 -74.1(4)
C21_1 P2_1 C25_1 C27_1 34.9(5)
Pd1_1 P2_1 C25_1 C27_1 166.6(4)
N2_1 P2_1 C25_1 C28_1 163.7(4)
C21_1 P2_1 C25_1 C28_1 -87.3(4)
Pd1_1 P2_1 C25_1 C28_1 44.3(4)
C10_2 P1_2 C1_2 N5_2 -159.2(4)
C11_2 P1_2 C1_2 N5_2 78.9(4)
C15_2 P1_2 C1_2 N5_2 -43.7(4)
C10_2 P1_2 C1_2 N2_2 7.2(5)
C11_2 P1_2 C1_2 N2_2 -114.6(4)
C15_2 P1_2 C1_2 N2_2 122.7(4)
N5_2 C1_2 N2_2 C3_2 1.3(5)
P1_2 C1_2 N2_2 C3_2 -165.7(4)
N5_2 C1_2 N2_2 P2_2 -171.2(3)
P1_2 C1_2 N2_2 P2_2 21.8(6)
C25_2 P2_2 N2_2 C3_2 62.9(4)
C21_2 P2_2 N2_2 C3_2 -51.6(4)
Pd1_2 P2_2 N2_2 C3_2 -178.0(4)
C25_2 P2_2 N2_2 C1_2 -126.3(4)
C21_2 P2_2 N2_2 C1_2 119.2(4)
Pd1_2 P2_2 N2_2 C1_2 -7.2(4)
C1_2 N2_2 C3_2 C4_2 -1.3(5)
P2_2 N2_2 C3_2 C4_2 171.3(4)
N2_2 C3_2 C4_2 N5_2 0.9(6)
N2_2 C1_2 N5_2 C4_2 -0.8(6)
P1_2 C1_2 N5_2 C4_2 168.0(4)
C3_2 C4_2 N5_2 C1_2 -0.1(6)
C1_2 P1_2 C10_2 Pd1_2 -51.2(3)
C11_2 P1_2 C10_2 Pd1_2 67.9(3)
C15_2 P1_2 C10_2 Pd1_2 -165.4(3)
C10_2 P1_2 C11_2 C14_2 176.5(4)
C1_2 P1_2 C11_2 C14_2 -62.4(4)
C15_2 P1_2 C11_2 C14_2 54.0(5)
C10_2 P1_2 C11_2 C13_2 -65.7(5)
C1_2 P1_2 C11_2 C13_2 55.4(5)
C15_2 P1_2 C11_2 C13_2 171.8(5)
C10_2 P1_2 C11_2 C12_2 55.0(6)
C1_2 P1_2 C11_2 C12_2 176.0(5)
C15_2 P1_2 C11_2 C12_2 -67.6(6)
C10_2 P1_2 C15_2 C16_2 -170.4(4)
C1_2 P1_2 C15_2 C16_2 72.0(4)
C11_2 P1_2 C15_2 C16_2 -45.5(5)
C10_2 P1_2 C15_2 C17_2 -47.4(4)
C1_2 P1_2 C15_2 C17_2 -165.0(4)
C11_2 P1_2 C15_2 C17_2 77.5(4)
C10_2 P1_2 C15_2 C18_2 68.5(4)
C1_2 P1_2 C15_2 C18_2 -49.1(4)
C11_2 P1_2 C15_2 C18_2 -166.6(4)
N2_2 P2_2 C21_2 C23_2 -83.7(4)
C25_2 P2_2 C21_2 C23_2 168.1(4)
Pd1_2 P2_2 C21_2 C23_2 39.2(4)
N2_2 P2_2 C21_2 C22_2 37.6(5)
C25_2 P2_2 C21_2 C22_2 -70.6(5)
Pd1_2 P2_2 C21_2 C22_2 160.5(4)
N2_2 P2_2 C21_2 C24_2 160.2(4)
C25_2 P2_2 C21_2 C24_2 52.0(5)
Pd1_2 P2_2 C21_2 C24_2 -76.9(4)
N2_2 P2_2 C25_2 C28_2 51.8(4)
C21_2 P2_2 C25_2 C28_2 160.3(3)
Pd1_2 P2_2 C25_2 C28_2 -67.7(4)
N2_2 P2_2 C25_2 C26_2 -70.2(4)
C21_2 P2_2 C25_2 C26_2 38.2(5)
Pd1_2 P2_2 C25_2 C26_2 170.2(4)
N2_2 P2_2 C25_2 C27_2 166.7(3)
C21_2 P2_2 C25_2 C27_2 -84.8(4)
Pd1_2 P2_2 C25_2 C27_2 47.1(4)
